data_7703365
loop_
_publ_author_name
'Li, Haijian'
'Kegler, Philip'
'Alekseev, Evgeny V.'

_publ_section_title
;
 Crystal growth of novel 3D skeleton uranyl germanium complexes: influence
 of synthetic conditions on crystal structures.
;
_journal_issue 7
_journal_name_full 'Dalton transactions (Cambridge, England : 2003)'
_journal_page_first 2244
_journal_page_last 2257
_journal_paper_doi 10.1039/c9dt04750f
_journal_volume 49
_journal_year 2020
_chemical_formula_sum 'Br F Ge4 K8 O20 U3'
_chemical_formula_weight 1736.16
_space_group_crystal_system triclinic
_space_group_IT_number 2
_space_group_name_Hall '-P 1'
_space_group_name_H-M_alt 'P -1'
_audit_creation_method SHELXL-2018/1
_audit_update_record
;
2019-12-05 deposited with the CCDC.	2020-01-24 downloaded from the CCDC.
;
_cell_angle_alpha 70.779(5)
_cell_angle_beta 89.613(4)
_cell_angle_gamma 87.291(4)
_cell_formula_units_Z 1
_cell_length_a 7.3647(3)
_cell_length_b 9.7768(6)
_cell_length_c 9.9186(5)
_cell_measurement_reflns_used 4080
_cell_measurement_temperature 293(2)
_cell_measurement_theta_max 32.4150
_cell_measurement_theta_min 3.4790
_cell_volume 673.58(6)
_computing_structure_refinement 'SHELXL-2018/1 (Sheldrick, 2018)'
_diffrn_ambient_temperature 293(2)
_diffrn_detector_area_resol_mean '\w scans'
_diffrn_measured_fraction_theta_full 0.998
_diffrn_measured_fraction_theta_max 0.898
_diffrn_measurement_device_type graphite
_diffrn_measurement_method 'SuperNova, Dual, Cu at zero, Eos'
_diffrn_radiation_type MoK\a
_diffrn_radiation_wavelength 0.71073
_diffrn_reflns_av_unetI/netI 0.0600
_diffrn_reflns_Laue_measured_fraction_full 0.998
_diffrn_reflns_Laue_measured_fraction_max 0.898
_diffrn_reflns_limit_h_max 11
_diffrn_reflns_limit_h_min -11
_diffrn_reflns_limit_k_max 14
_diffrn_reflns_limit_k_min -13
_diffrn_reflns_limit_l_max 15
_diffrn_reflns_limit_l_min -14
_diffrn_reflns_number 8386
_diffrn_reflns_point_group_measured_fraction_full 0.998
_diffrn_reflns_point_group_measured_fraction_max 0.898
_diffrn_reflns_theta_full 25.242
_diffrn_reflns_theta_max 33.077
_diffrn_reflns_theta_min 2.539
_diffrn_source 'fine-focus sealed tube'
_exptl_absorpt_coefficient_mu 25.167
_exptl_absorpt_correction_T_max 0.007
_exptl_absorpt_correction_T_min 0.003
_exptl_absorpt_correction_type multi-scan
_exptl_crystal_colour Green
_exptl_crystal_density_diffrn 4.280
_exptl_crystal_description Column
_exptl_crystal_F_000 760
_exptl_crystal_size_max 0.400
_exptl_crystal_size_mid 0.200
_exptl_crystal_size_min 0.200
_refine_diff_density_max 182.154
_refine_diff_density_min -173.944
_refine_diff_density_rms 16.132
_refine_ls_extinction_method none
_refine_ls_goodness_of_fit_ref 1.074
_refine_ls_hydrogen_treatment undef
_refine_ls_matrix_type full
_refine_ls_number_parameters 182
_refine_ls_number_reflns 8386
_refine_ls_number_restraints 24
_refine_ls_restrained_S_all 1.073
_refine_ls_R_factor_all 0.1251
_refine_ls_R_factor_gt 0.0757
_refine_ls_shift/su_max 0.000
_refine_ls_shift/su_mean 0.000
_refine_ls_structure_factor_coef Fsqd
_refine_ls_weighting_details 'w=1/[\s^2^(Fo^2^)+(0.0909P)^2^+18.4484P] where P=(Fo^2^+2Fc^2^)/3'
_refine_ls_weighting_scheme calc
_refine_ls_wR_factor_gt 0.2056
_refine_ls_wR_factor_ref 0.2193
_reflns_Friedel_coverage 0.000
_reflns_number_gt 3952
_reflns_number_total 8386
_reflns_threshold_expression 'I > 2\s(I)'
_cod_data_source_file c9dt04750f2.cif
_cod_data_source_block K8BrF(UO2)3(Ge2O7)2
_cod_depositor_comments 'Adding full bibliography for 7703362--7703366.cif.'
_cod_database_code 7703365
_shelx_shelxl_version_number 2018/1
_shelx_space_group_comment
;
The symmetry employed for this shelxl refinement is uniquely defined
by the following loop, which should always be used as a source of
symmetry information in preference to the above space-group names.
They are only intended as comments.
;
_shelx_estimated_absorpt_t_min 0.035
_shelx_estimated_absorpt_t_max 0.081

loop_
_space_group_symop_operation_xyz
'x, y, z'
'-x, -y, -z'

loop_
_atom_site_label
_atom_site_type_symbol
_atom_site_fract_x
_atom_site_fract_y
_atom_site_fract_z
_atom_site_U_iso_or_equiv
_atom_site_adp_type
_atom_site_occupancy
_atom_site_site_symmetry_order
_atom_site_calc_flag
_atom_site_refinement_flags_posn
_atom_site_refinement_flags_adp
_atom_site_refinement_flags_occupancy
U1 U 0.500000 0.500000 0.000000 0.01414(19) Uani 1 2 d S . P
U2 U 0.500000 0.000000 0.500000 0.0174(2) Uani 1 2 d S . P
U3 U 0.000000 0.000000 0.000000 0.0404(4) Uani 1 2 d S . P
Ge1 Ge 0.2231(2) 0.19266(18) 0.18963(16) 0.0160(3) Uani 1 1 d . . .
Ge2 Ge 0.2027(2) 0.8022(2) -0.2099(2) 0.0274(4) Uani 1 1 d . . .
K1 K 0.5040(7) -0.4005(5) 0.6123(5) 0.0331(9) Uani 1 1 d . . .
K2 K 0.0286(8) -0.1667(7) 0.4306(5) 0.0480(14) Uani 1 1 d . . .
K3 K 0.0285(9) 0.5704(6) 0.1639(7) 0.0548(16) Uani 1 1 d . . .
K4 K 0.5048(10) 0.8486(9) 0.1715(10) 0.074(2) Uani 1 1 d . . .
Br1 Br 0.1351(6) -0.4898(5) 0.4940(5) 0.0370(9) Uani 0.5 1 d . . P
F1 F 0.317(4) -0.367(3) 0.386(3) 0.048(7) Uani 0.5 1 d . . P
O1 O 0.3231(19) 0.3562(15) 0.1645(13) 0.027(3) Uani 1 1 d . . .
O2 O 0.3164(19) 0.8347(14) -0.3707(16) 0.030(3) Uani 1 1 d . . .
O3 O 0.376(3) 0.1415(18) 0.547(2) 0.056(5) Uani 1 1 d . . .
O4 O 0.024(3) 0.191(2) 0.282(2) 0.057(5) Uani 1 1 d . U .
O5 O 0.188(3) 0.158(2) 0.0345(17) 0.061(6) Uani 1 1 d . . .
O6 O 0.244(3) 0.625(2) -0.107(2) 0.063(5) Uani 1 1 d . . .
O7 O 0.512(3) 0.606(2) 0.122(2) 0.059(5) Uani 1 1 d . U .
O8 O 0.095(3) -0.145(2) 0.1524(18) 0.062(6) Uani 1 1 d . . .
O9 O 0.203(3) 0.938(3) -0.145(2) 0.062(5) Uani 1 1 d . U .
O10 O 0.346(3) 0.042(3) 0.299(2) 0.065(5) Uani 1 1 d . U .

loop_
_atom_site_aniso_label
_atom_site_aniso_U_11
_atom_site_aniso_U_22
_atom_site_aniso_U_33
_atom_site_aniso_U_23
_atom_site_aniso_U_13
_atom_site_aniso_U_12
U1 0.0199(4) 0.0109(3) 0.0123(3) -0.0042(3) 0.0029(3) -0.0041(3)
U2 0.0156(4) 0.0078(3) 0.0250(4) -0.0001(3) 0.0007(3) -0.0015(3)
U3 0.0717(8) 0.0444(6) 0.0167(4) -0.0203(4) 0.0237(4) -0.0468(6)
Ge1 0.0145(7) 0.0197(8) 0.0137(7) -0.0045(6) 0.0026(5) -0.0074(6)
Ge2 0.0147(7) 0.0159(8) 0.0419(11) 0.0032(7) 0.0125(7) 0.0008(6)
K1 0.047(2) 0.0207(18) 0.0277(19) -0.0034(15) -0.0013(17) 0.0000(16)
K2 0.051(3) 0.071(4) 0.029(2) -0.022(2) 0.012(2) -0.029(3)
K3 0.073(4) 0.023(2) 0.059(3) -0.002(2) 0.034(3) -0.002(2)
K4 0.063(4) 0.078(5) 0.099(6) -0.058(5) -0.028(4) 0.031(4)
Br1 0.048(2) 0.029(2) 0.037(2) -0.0138(17) 0.0061(17) -0.0057(16)
F1 0.044(15) 0.023(12) 0.059(17) 0.008(12) 0.001(12) 0.013(11)
O1 0.041(7) 0.023(6) 0.019(5) -0.006(5) 0.001(5) -0.017(5)
O2 0.033(7) 0.014(6) 0.042(8) -0.006(5) 0.015(6) -0.007(5)
O3 0.067(12) 0.027(8) 0.069(12) -0.009(8) 0.043(10) -0.011(8)
O4 0.057(5) 0.057(5) 0.057(5) -0.019(2) 0.0009(14) -0.0029(14)
O5 0.097(14) 0.075(13) 0.032(8) -0.039(9) 0.040(9) -0.072(12)
O6 0.078(14) 0.032(10) 0.063(12) 0.005(9) 0.019(10) -0.009(9)
O7 0.059(5) 0.059(5) 0.059(5) -0.020(2) 0.0006(14) -0.0034(14)
O8 0.104(16) 0.061(13) 0.031(8) -0.022(9) 0.010(9) -0.048(12)
O9 0.062(5) 0.062(5) 0.062(5) -0.021(2) 0.0012(14) -0.0038(14)
O10 0.065(6) 0.065(6) 0.065(6) -0.021(2) -0.0002(14) -0.0033(14)

loop_
_atom_type_symbol
_atom_type_description
_atom_type_scat_dispersion_real
_atom_type_scat_dispersion_imag
_atom_type_scat_source
O O 0.0106 0.0060 'International Tables Vol C Tables 4.2.6.8 and 6.1.1.4'
F F 0.0171 0.0103 'International Tables Vol C Tables 4.2.6.8 and 6.1.1.4'
Br Br -0.2901 2.4595 'International Tables Vol C Tables 4.2.6.8 and 6.1.1.4'
K K 0.2009 0.2494 'International Tables Vol C Tables 4.2.6.8 and 6.1.1.4'
Ge Ge 0.1547 1.8001 'International Tables Vol C Tables 4.2.6.8 and 6.1.1.4'
U U -9.6767 9.6646 'International Tables Vol C Tables 4.2.6.8 and 6.1.1.4'

loop_
_geom_angle_atom_site_label_1
_geom_angle_atom_site_label_2
_geom_angle_atom_site_label_3
_geom_angle
_geom_angle_site_symmetry_1
_geom_angle_site_symmetry_3
O7 U1 O7 180.0 2_665 .
O7 U1 O1 85.4(8) 2_665 2_665
O7 U1 O1 94.6(8) . 2_665
O7 U1 O1 94.6(8) 2_665 .
O7 U1 O1 85.4(8) . .
O1 U1 O1 180.0 2_665 .
O7 U1 O6 92.2(9) 2_665 2_665
O7 U1 O6 87.8(9) . 2_665
O1 U1 O6 87.7(6) 2_665 2_665
O1 U1 O6 92.3(6) . 2_665
O7 U1 O6 87.8(9) 2_665 .
O7 U1 O6 92.2(9) . .
O1 U1 O6 92.3(6) 2_665 .
O1 U1 O6 87.7(6) . .
O6 U1 O6 180.0 2_665 .
O7 U1 K1 47.0(7) 2_665 1_564
O7 U1 K1 133.0(7) . 1_564
O1 U1 K1 48.3(3) 2_665 1_564
O1 U1 K1 131.7(3) . 1_564
O6 U1 K1 113.4(5) 2_665 1_564
O6 U1 K1 66.6(5) . 1_564
O7 U1 K1 133.0(7) 2_665 2_656
O7 U1 K1 47.0(7) . 2_656
O1 U1 K1 131.7(3) 2_665 2_656
O1 U1 K1 48.3(3) . 2_656
O6 U1 K1 66.6(5) 2_665 2_656
O6 U1 K1 113.4(5) . 2_656
K1 U1 K1 180.00(14) 1_564 2_656
O7 U1 K3 114.5(7) 2_665 .
O7 U1 K3 65.5(7) . .
O1 U1 K3 132.6(4) 2_665 .
O1 U1 K3 47.4(4) . .
O6 U1 K3 130.6(5) 2_665 .
O6 U1 K3 49.4(5) . .
K1 U1 K3 115.09(13) 1_564 .
K1 U1 K3 64.91(13) 2_656 .
O7 U1 K3 65.5(7) 2_665 2_665
O7 U1 K3 114.5(7) . 2_665
O1 U1 K3 47.4(4) 2_665 2_665
O1 U1 K3 132.6(4) . 2_665
O6 U1 K3 49.4(5) 2_665 2_665
O6 U1 K3 130.6(5) . 2_665
K1 U1 K3 64.91(13) 1_564 2_665
K1 U1 K3 115.09(13) 2_656 2_665
K3 U1 K3 180.0 . 2_665
O7 U1 K4 16.7(7) 2_665 2_665
O7 U1 K4 163.3(7) . 2_665
O1 U1 K4 97.5(4) 2_665 2_665
O1 U1 K4 82.5(4) . 2_665
O6 U1 K4 81.3(6) 2_665 2_665
O6 U1 K4 98.7(6) . 2_665
K1 U1 K4 63.39(15) 1_564 2_665
K1 U1 K4 116.61(15) 2_656 2_665
K3 U1 K4 112.96(15) . 2_665
K3 U1 K4 67.04(15) 2_665 2_665
O7 U1 K4 163.3(7) 2_665 .
O7 U1 K4 16.7(7) . .
O1 U1 K4 82.5(4) 2_665 .
O1 U1 K4 97.5(4) . .
O6 U1 K4 98.7(6) 2_665 .
O6 U1 K4 81.3(6) . .
K1 U1 K4 116.61(15) 1_564 .
K1 U1 K4 63.39(15) 2_656 .
K3 U1 K4 67.04(15) . .
K3 U1 K4 112.96(15) 2_665 .
K4 U1 K4 180.0 2_665 .
O3 U2 O3 180.0 2_656 .
O3 U2 O10 86.2(10) 2_656 .
O3 U2 O10 93.8(10) . .
O3 U2 O10 93.8(10) 2_656 2_656
O3 U2 O10 86.2(10) . 2_656
O10 U2 O10 180.0 . 2_656
O3 U2 O2 91.4(6) 2_656 2_665
O3 U2 O2 88.6(6) . 2_665
O10 U2 O2 85.5(7) . 2_665
O10 U2 O2 94.5(7) 2_656 2_665
O3 U2 O2 88.6(6) 2_656 1_546
O3 U2 O2 91.4(6) . 1_546
O10 U2 O2 94.5(7) . 1_546
O10 U2 O2 85.5(7) 2_656 1_546
O2 U2 O2 180.0(6) 2_665 1_546
O3 U2 K1 136.5(5) 2_656 2_656
O3 U2 K1 43.5(5) . 2_656
O10 U2 K1 83.4(6) . 2_656
O10 U2 K1 96.6(6) 2_656 2_656
O2 U2 K1 45.8(4) 2_665 2_656
O2 U2 K1 134.2(4) 1_546 2_656
O3 U2 K1 43.5(5) 2_656 .
O3 U2 K1 136.5(5) . .
O10 U2 K1 96.6(6) . .
O10 U2 K1 83.4(6) 2_656 .
O2 U2 K1 134.2(4) 2_665 .
O2 U2 K1 45.8(4) 1_546 .
K1 U2 K1 180.0 2_656 .
O3 U2 K4 136.4(8) 2_656 2_666
O3 U2 K4 43.6(8) . 2_666
O10 U2 K4 137.4(6) . 2_666
O10 U2 K4 42.6(6) 2_656 2_666
O2 U2 K4 93.9(4) 2_665 2_666
O2 U2 K4 86.1(4) 1_546 2_666
K1 U2 K4 66.85(15) 2_656 2_666
K1 U2 K4 113.15(15) . 2_666
O3 U2 K4 43.6(8) 2_656 1_545
O3 U2 K4 136.4(8) . 1_545
O10 U2 K4 42.6(6) . 1_545
O10 U2 K4 137.4(6) 2_656 1_545
O2 U2 K4 86.1(4) 2_665 1_545
O2 U2 K4 93.9(4) 1_546 1_545
K1 U2 K4 113.15(15) 2_656 1_545
K1 U2 K4 66.85(15) . 1_545
K4 U2 K4 180.0 2_666 1_545
O3 U2 K2 91.0(7) 2_656 2_656
O3 U2 K2 89.0(7) . 2_656
O10 U2 K2 129.3(6) . 2_656
O10 U2 K2 50.7(6) 2_656 2_656
O2 U2 K2 44.0(4) 2_665 2_656
O2 U2 K2 136.0(4) 1_546 2_656
K1 U2 K2 64.72(12) 2_656 2_656
K1 U2 K2 115.28(12) . 2_656
K4 U2 K2 64.72(14) 2_666 2_656
K4 U2 K2 115.28(14) 1_545 2_656
O3 U2 K2 89.0(7) 2_656 .
O3 U2 K2 91.0(7) . .
O10 U2 K2 50.7(6) . .
O10 U2 K2 129.3(6) 2_656 .
O2 U2 K2 136.0(4) 2_665 .
O2 U2 K2 44.0(4) 1_546 .
K1 U2 K2 115.28(12) 2_656 .
K1 U2 K2 64.72(12) . .
K4 U2 K2 115.28(14) 2_666 .
K4 U2 K2 64.72(14) 1_545 .
K2 U2 K2 180.0 2_656 .
O8 U3 O8 180.0 2 .
O8 U3 O5 88.3(8) 2 .
O8 U3 O5 91.7(8) . .
O8 U3 O5 91.7(8) 2 2
O8 U3 O5 88.3(8) . 2
O5 U3 O5 180.0(7) . 2
O8 U3 O9 90.1(9) 2 2_565
O8 U3 O9 89.9(9) . 2_565
O5 U3 O9 88.9(7) . 2_565
O5 U3 O9 91.1(7) 2 2_565
O8 U3 O9 89.9(9) 2 1_545
O8 U3 O9 90.1(9) . 1_545
O5 U3 O9 91.1(7) . 1_545
O5 U3 O9 88.9(7) 2 1_545
O9 U3 O9 180.0(12) 2_565 1_545
O8 U3 K3 140.7(5) 2 1_545
O8 U3 K3 39.3(5) . 1_545
O5 U3 K3 128.6(6) . 1_545
O5 U3 K3 51.4(6) 2 1_545
O9 U3 K3 102.2(6) 2_565 1_545
O9 U3 K3 77.8(6) 1_545 1_545
O8 U3 K3 39.3(5) 2 2_565
O8 U3 K3 140.7(5) . 2_565
O5 U3 K3 51.4(6) . 2_565
O5 U3 K3 128.6(6) 2 2_565
O9 U3 K3 77.8(6) 2_565 2_565
O9 U3 K3 102.2(6) 1_545 2_565
K3 U3 K3 180.0(2) 1_545 2_565
O8 U3 K2 34.3(7) 2 2
O8 U3 K2 145.7(7) . 2
O5 U3 K2 97.5(4) . 2
O5 U3 K2 82.5(4) 2 2
O9 U3 K2 123.1(6) 2_565 2
O9 U3 K2 56.9(6) 1_545 2
K3 U3 K2 115.90(13) 1_545 2
K3 U3 K2 64.10(13) 2_565 2
O8 U3 K2 145.7(7) 2 .
O8 U3 K2 34.3(7) . .
O5 U3 K2 82.5(4) . .
O5 U3 K2 97.5(4) 2 .
O9 U3 K2 56.9(6) 2_565 .
O9 U3 K2 123.1(6) 1_545 .
K3 U3 K2 64.10(13) 1_545 .
K3 U3 K2 115.90(13) 2_565 .
K2 U3 K2 180.0 2 .
O8 U3 K4 137.5(7) 2 1_545
O8 U3 K4 42.5(7) . 1_545
O5 U3 K4 61.7(7) . 1_545
O5 U3 K4 118.3(7) 2 1_545
O9 U3 K4 116.5(5) 2_565 1_545
O9 U3 K4 63.5(5) 1_545 1_545
K3 U3 K4 68.70(17) 1_545 1_545
K3 U3 K4 111.30(17) 2_565 1_545
K2 U3 K4 116.04(16) 2 1_545
K2 U3 K4 63.96(16) . 1_545
O8 U3 K4 42.5(7) 2 2_565
O8 U3 K4 137.5(7) . 2_565
O5 U3 K4 118.3(7) . 2_565
O5 U3 K4 61.7(7) 2 2_565
O9 U3 K4 63.5(5) 2_565 2_565
O9 U3 K4 116.5(5) 1_545 2_565
K3 U3 K4 111.30(17) 1_545 2_565
K3 U3 K4 68.70(17) 2_565 2_565
K2 U3 K4 63.96(16) 2 2_565
K2 U3 K4 116.04(16) . 2_565
K4 U3 K4 180.0 1_545 2_565
O5 Ge1 O4 111.5(9) . .
O5 Ge1 O10 105.3(11) . .
O4 Ge1 O10 103.0(11) . .
O5 Ge1 O1 113.3(7) . .
O4 Ge1 O1 108.8(9) . .
O10 Ge1 O1 114.5(9) . .
O5 Ge1 K3 111.0(8) . .
O4 Ge1 K3 66.3(8) . .
O10 Ge1 K3 143.6(7) . .
O1 Ge1 K3 47.3(5) . .
O5 Ge1 K2 94.5(5) . .
O4 Ge1 K2 58.4(8) . .
O10 Ge1 K2 53.3(8) . .
O1 Ge1 K2 152.1(4) . .
K3 Ge1 K2 124.36(13) . .
O5 Ge1 K1 147.1(5) . 2_656
O4 Ge1 K1 96.4(7) . 2_656
O10 Ge1 K1 84.1(7) . 2_656
O1 Ge1 K1 37.6(4) . 2_656
K3 Ge1 K1 63.94(14) . 2_656
K2 Ge1 K1 115.39(10) . 2_656
O5 Ge1 K4 67.2(9) . 1_545
O4 Ge1 K4 125.4(8) . 1_545
O10 Ge1 K4 39.3(7) . 1_545
O1 Ge1 K4 121.8(5) . 1_545
K3 Ge1 K4 168.31(17) . 1_545
K2 Ge1 K4 67.17(18) . 1_545
K1 Ge1 K4 110.78(13) 2_656 1_545
O5 Ge1 K3 49.7(8) . 2_565
O4 Ge1 K3 89.5(7) . 2_565
O10 Ge1 K3 155.0(7) . 2_565
O1 Ge1 K3 80.7(4) . 2_565
K3 Ge1 K3 61.37(17) . 2_565
K2 Ge1 K3 120.98(12) . 2_565
K1 Ge1 K3 116.39(12) 2_656 2_565
K4 Ge1 K3 116.13(15) 1_545 2_565
O9 Ge2 O6 122.9(11) . .
O9 Ge2 O2 114.2(9) . .
O6 Ge2 O2 109.1(8) . .
O9 Ge2 O4 105.1(10) . 2_565
O6 Ge2 O4 104.9(11) . 2_565
O2 Ge2 O4 96.6(8) . 2_565
O9 Ge2 K2 124.5(8) . 1_564
O6 Ge2 K2 111.5(8) . 1_564
O2 Ge2 K2 49.8(5) . 1_564
O4 Ge2 K2 47.1(6) 2_565 1_564
O9 Ge2 K1 141.4(8) . 1_564
O6 Ge2 K1 67.4(7) . 1_564
O2 Ge2 K1 41.7(4) . 1_564
O4 Ge2 K1 107.2(7) 2_565 1_564
K2 Ge2 K1 68.26(13) 1_564 1_564
O9 Ge2 K2 61.9(8) . 2_565
O6 Ge2 K2 163.7(8) . 2_565
O2 Ge2 K2 79.5(5) . 2_565
O4 Ge2 K2 59.6(7) 2_565 2_565
K2 Ge2 K2 62.89(16) 1_564 2_565
K1 Ge2 K2 119.89(11) 1_564 2_565
O9 Ge2 K3 86.1(8) . .
O6 Ge2 K3 47.3(7) . .
O2 Ge2 K3 156.3(4) . .
O4 Ge2 K3 89.2(7) 2_565 .
K2 Ge2 K3 129.07(14) 1_564 .
K1 Ge2 K3 114.66(11) 1_564 .
K2 Ge2 K3 122.68(12) 2_565 .
O9 Ge2 K3 142.5(8) . 2_565
O6 Ge2 K3 44.6(8) . 2_565
O2 Ge2 K3 102.5(4) . 2_565
O4 Ge2 K3 61.7(7) 2_565 2_565
K2 Ge2 K3 74.27(14) 1_564 2_565
K1 Ge2 K3 73.27(11) 1_564 2_565
K2 Ge2 K3 121.09(14) 2_565 2_565
K3 Ge2 K3 60.28(17) . 2_565
F1 K1 F1 96.6(8) . 2_646
F1 K1 O2 86.3(7) . 1_546
F1 K1 O2 176.3(8) 2_646 1_546
F1 K1 O3 81.9(8) . 2_656
F1 K1 O3 119.2(8) 2_646 2_656
O2 K1 O3 63.4(5) 1_546 2_656
F1 K1 O1 164.0(7) . 2_656
F1 K1 O1 98.4(8) 2_646 2_656
O2 K1 O1 78.9(5) 1_546 2_656
O3 K1 O1 86.0(6) 2_656 2_656
F1 K1 O7 130.2(8) . 2_656
F1 K1 O7 70.3(8) 2_646 2_656
O2 K1 O7 106.1(6) 1_546 2_656
O3 K1 O7 147.0(7) 2_656 2_656
O1 K1 O7 61.0(5) 2_656 2_656
F1 K1 Br1 96.3(6) . 2_646
F1 K1 Br1 37.8(6) 2_646 2_646
O2 K1 Br1 144.3(3) 1_546 2_646
O3 K1 Br1 81.7(4) 2_656 2_646
O1 K1 Br1 92.2(3) 2_656 2_646
O7 K1 Br1 99.2(5) 2_656 2_646
F1 K1 Br1 36.3(6) . .
F1 K1 Br1 93.5(7) 2_646 .
O2 K1 Br1 87.5(3) 1_546 .
O3 K1 Br1 114.6(5) 2_656 .
O1 K1 Br1 147.0(3) 2_656 .
O7 K1 Br1 95.1(5) 2_656 .
Br1 K1 Br1 115.20(16) 2_646 .
F1 K1 K1 48.4(6) . 2_646
F1 K1 K1 48.2(7) 2_646 2_646
O2 K1 K1 134.7(4) 1_546 2_646
O3 K1 K1 105.2(5) 2_656 2_646
O1 K1 K1 146.2(4) 2_656 2_646
O7 K1 K1 103.3(5) 2_656 2_646
Br1 K1 K1 59.15(16) 2_646 2_646
Br1 K1 K1 56.05(15) . 2_646
F1 K1 U1 146.2(7) . 1_546
F1 K1 U1 94.1(7) 2_646 1_546
O2 K1 U1 82.2(3) 1_546 1_546
O3 K1 U1 119.8(5) 2_656 1_546
O1 K1 U1 37.6(3) 2_656 1_546
O7 K1 U1 29.4(4) 2_656 1_546
Br1 K1 U1 111.44(15) 2_646 1_546
Br1 K1 U1 111.17(15) . 1_546
K1 K1 U1 132.7(2) 2_646 1_546
F1 K1 U2 86.6(6) . .
F1 K1 U2 145.9(7) 2_646 .
O2 K1 U2 36.4(3) 1_546 .
O3 K1 U2 27.5(4) 2_656 .
O1 K1 U2 77.9(3) 2_656 .
O7 K1 U2 131.2(5) 2_656 .
Br1 K1 U2 108.11(15) 2_646 .
Br1 K1 U2 108.04(15) . .
K1 K1 U2 125.37(19) 2_646 .
U1 K1 U2 101.92(11) 1_546 .
F1 K1 Ge2 100.2(6) . 1_546
F1 K1 Ge2 150.9(7) 2_646 1_546
O2 K1 Ge2 25.6(3) 1_546 1_546
O3 K1 Ge2 86.8(4) 2_656 1_546
O1 K1 Ge2 68.6(3) 2_656 1_546
O7 K1 Ge2 80.7(5) 2_656 1_546
Br1 K1 Ge2 158.33(17) 2_646 1_546
Br1 K1 Ge2 86.28(14) . 1_546
K1 K1 Ge2 142.2(2) 2_646 1_546
U1 K1 Ge2 59.33(8) 1_546 1_546
U2 K1 Ge2 59.33(7) . 1_546
O8 K2 O4 177.6(7) . 2_556
O8 K2 O2 122.5(6) . 1_546
O4 K2 O2 55.1(5) 2_556 1_546
O8 K2 F1 64.1(8) . .
O4 K2 F1 114.0(8) 2_556 .
O2 K2 F1 75.4(7) 1_546 .
O8 K2 O3 105.5(6) . 2_556
O4 K2 O3 76.9(6) 2_556 2_556
O2 K2 O3 131.2(5) 1_546 2_556
F1 K2 O3 140.2(7) . 2_556
O8 K2 Br1 84.4(5) . .
O4 K2 Br1 94.8(5) 2_556 .
O2 K2 Br1 86.7(3) 1_546 .
F1 K2 Br1 37.0(6) . .
O3 K2 Br1 107.2(4) 2_556 .
O8 K2 O10 67.9(6) . .
O4 K2 O10 110.5(6) 2_556 .
O2 K2 O10 64.6(5) 1_546 .
F1 K2 O10 77.2(7) . .
O3 K2 O10 137.3(6) 2_556 .
Br1 K2 O10 113.8(5) . .
O8 K2 O4 79.9(6) . .
O4 K2 O4 100.4(6) 2_556 .
O2 K2 O4 92.1(5) 1_546 .
F1 K2 O4 124.2(7) . .
O3 K2 O4 88.2(5) 2_556 .
Br1 K2 O4 160.6(4) . .
O10 K2 O4 49.3(6) . .
O8 K2 O9 55.3(7) . 2_565
O4 K2 O9 126.7(6) 2_556 2_565
O2 K2 O9 140.3(5) 1_546 2_565
F1 K2 O9 119.3(7) . 2_565
O3 K2 O9 62.6(5) 2_556 2_565
Br1 K2 O9 128.3(4) . 2_565
O10 K2 O9 82.1(6) . 2_565
O4 K2 O9 48.5(5) . 2_565
O8 K2 Br1 91.9(4) . 2_546
O4 K2 Br1 88.7(5) 2_556 2_546
O2 K2 Br1 111.2(3) 1_546 2_546
F1 K2 Br1 70.1(6) . 2_546
O3 K2 Br1 72.1(3) 2_556 2_546
Br1 K2 Br1 35.11(17) . 2_546
O10 K2 Br1 146.7(5) . 2_546
O4 K2 Br1 155.9(4) . 2_546
O9 K2 Br1 108.5(4) 2_565 2_546
O8 K2 Ge2 149.5(5) . 1_546
O4 K2 Ge2 28.1(4) 2_556 1_546
O2 K2 Ge2 27.2(3) 1_546 1_546
F1 K2 Ge2 93.2(6) . 1_546
O3 K2 Ge2 104.9(4) 2_556 1_546
Br1 K2 Ge2 88.70(17) . 1_546
O10 K2 Ge2 88.2(4) . 1_546
O4 K2 Ge2 99.0(4) . 1_546
O9 K2 Ge2 142.6(4) 2_565 1_546
Br1 K2 Ge2 99.34(16) 2_546 1_546
O8 K2 Ge2 75.4(5) . 2_565
O4 K2 Ge2 106.0(5) 2_556 2_565
O2 K2 Ge2 118.2(3) 1_546 2_565
F1 K2 Ge2 136.8(6) . 2_565
O3 K2 Ge2 63.8(4) 2_556 2_565
Br1 K2 Ge2 153.78(18) . 2_565
O10 K2 Ge2 74.0(4) . 2_565
O4 K2 Ge2 28.1(4) . 2_565
O9 K2 Ge2 25.6(4) 2_565 2_565
Br1 K2 Ge2 127.93(17) 2_546 2_565
Ge2 K2 Ge2 117.11(16) 1_546 2_565
O8 K3 O1 122.5(6) 1_565 .
O8 K3 O6 145.6(7) 1_565 2_565
O1 K3 O6 89.8(5) . 2_565
O8 K3 O6 88.0(6) 1_565 .
O1 K3 O6 63.1(5) . .
O6 K3 O6 97.9(5) 2_565 .
O8 K3 O5 56.9(5) 1_565 2_565
O1 K3 O5 142.6(4) . 2_565
O6 K3 O5 90.6(5) 2_565 2_565
O6 K3 O5 79.8(5) . 2_565
O8 K3 Br1 80.5(4) 1_565 1_565
O1 K3 Br1 86.4(3) . 1_565
O6 K3 Br1 116.4(4) 2_565 1_565
O6 K3 Br1 134.2(5) . 1_565
O5 K3 Br1 126.1(3) 2_565 1_565
O8 K3 F1 58.9(6) 1_565 1_565
O1 K3 F1 79.8(5) . 1_565
O6 K3 F1 148.6(6) 2_565 1_565
O6 K3 F1 103.4(7) . 1_565
O5 K3 F1 115.5(5) 2_565 1_565
Br1 K3 F1 34.2(5) 1_565 1_565
O8 K3 Br1 91.2(4) 1_565 2_556
O1 K3 Br1 108.4(3) . 2_556
O6 K3 Br1 89.2(4) 2_565 2_556
O6 K3 Br1 168.7(5) . 2_556
O5 K3 Br1 109.0(3) 2_565 2_556
Br1 K3 Br1 34.84(16) 1_565 2_556
F1 K3 Br1 66.8(5) 1_565 2_556
O8 K3 Ge1 148.0(6) 1_565 .
O1 K3 Ge1 25.7(2) . .
O6 K3 Ge1 65.5(4) 2_565 .
O6 K3 Ge1 76.7(4) . .
O5 K3 Ge1 143.3(3) 2_565 .
Br1 K3 Ge1 90.20(16) 1_565 .
F1 K3 Ge1 97.2(5) 1_565 .
Br1 K3 Ge1 98.53(15) 2_556 .
O8 K3 Ge2 68.1(4) 1_565 .
O1 K3 Ge2 86.9(3) . .
O6 K3 Ge2 105.7(4) 2_565 .
O6 K3 Ge2 24.6(4) . .
O5 K3 Ge2 57.2(3) 2_565 .
Br1 K3 Ge2 137.3(2) 1_565 .
F1 K3 Ge2 103.2(5) 1_565 .
Br1 K3 Ge2 158.98(19) 2_556 .
Ge1 K3 Ge2 101.14(13) . .
O8 K3 Ge1 77.3(4) 1_565 2_565
O1 K3 Ge1 121.8(3) . 2_565
O6 K3 Ge1 75.1(4) 2_565 2_565
O6 K3 Ge1 64.1(4) . 2_565
O5 K3 Ge1 24.7(3) 2_565 2_565
Br1 K3 Ge1 150.65(19) 1_565 2_565
F1 K3 Ge1 135.2(5) 1_565 2_565
Br1 K3 Ge1 126.63(19) 2_556 2_565
Ge1 K3 Ge1 118.63(17) . 2_565
Ge2 K3 Ge1 47.28(8) . 2_565
O8 K3 U1 95.4(5) 1_565 .
O1 K3 U1 33.9(2) . .
O6 K3 U1 108.7(4) 2_565 .
O6 K3 U1 34.8(4) . .
O5 K3 U1 112.4(3) 2_565 .
Br1 K3 U1 102.1(2) 1_565 .
F1 K3 U1 78.4(5) 1_565 .
Br1 K3 U1 134.3(2) 2_556 .
Ge1 K3 U1 56.43(8) . .
Ge2 K3 U1 55.27(7) . .
Ge1 K3 U1 98.87(12) 2_565 .
O7 K4 O10 150.9(8) . 1_565
O7 K4 F1 68.3(8) . 1_565
O10 K4 F1 84.8(8) 1_565 1_565
O7 K4 O3 120.2(7) . 2_666
O10 K4 O3 57.1(6) 1_565 2_666
F1 K4 O3 72.5(8) 1_565 2_666
O7 K4 O9 130.8(7) . 2_675
O10 K4 O9 77.1(6) 1_565 2_675
F1 K4 O9 140.0(8) 1_565 2_675
O3 K4 O9 67.7(5) 2_666 2_675
O7 K4 O8 87.9(6) . 1_565
O10 K4 O8 69.2(6) 1_565 1_565
F1 K4 O8 61.9(7) 1_565 1_565
O3 K4 O8 110.9(5) 2_666 1_565
O9 K4 O8 137.7(6) 2_675 1_565
O7 K4 O5 70.6(6) . 2_665
O10 K4 O5 138.4(7) 1_565 2_665
F1 K4 O5 134.7(7) 1_565 2_665
O3 K4 O5 114.9(5) 2_666 2_665
O9 K4 O5 63.8(5) 2_675 2_665
O8 K4 O5 134.2(5) 1_565 2_665
O7 K4 K4 109.5(6) . 2_675
O10 K4 K4 88.0(5) 1_565 2_675
F1 K4 K4 149.5(7) 1_565 2_675
O3 K4 K4 126.7(5) 2_666 2_675
O9 K4 K4 65.8(5) 2_675 2_675
O8 K4 K4 87.8(4) 1_565 2_675
O5 K4 K4 64.0(5) 2_665 2_675
O7 K4 Ge1 148.5(5) . 1_565
O10 K4 Ge1 23.0(5) 1_565 1_565
F1 K4 Ge1 98.5(6) 1_565 1_565
O3 K4 Ge1 79.1(4) 2_666 1_565
O9 K4 Ge1 78.0(5) 2_675 1_565
O8 K4 Ge1 61.1(4) 1_565 1_565
O5 K4 Ge1 126.7(5) 2_665 1_565
K4 K4 Ge1 67.10(19) 2_675 1_565
O7 K4 U2 140.0(6) . 1_565
O10 K4 U2 32.3(5) 1_565 1_565
F1 K4 U2 77.3(7) 1_565 1_565
O3 K4 U2 24.9(4) 2_666 1_565
O9 K4 U2 68.4(4) 2_675 1_565
O8 K4 U2 93.5(4) 1_565 1_565
O5 K4 U2 129.1(4) 2_665 1_565
K4 K4 U2 110.5(3) 2_675 1_565
Ge1 K4 U2 54.35(9) 1_565 1_565
O7 K4 U3 97.4(5) . 1_565
O10 K4 U3 69.0(5) 1_565 1_565
F1 K4 U3 85.9(6) 1_565 1_565
O3 K4 U3 122.9(4) 2_666 1_565
O9 K4 U3 119.0(5) 2_675 1_565
O8 K4 U3 24.0(4) 1_565 1_565
O5 K4 U3 117.6(5) 2_665 1_565
K4 K4 U3 63.89(18) 2_675 1_565
Ge1 K4 U3 52.12(8) 1_565 1_565
U2 K4 U3 99.85(14) 1_565 1_565
O7 K4 U3 99.8(5) . 1_665
O10 K4 U3 108.9(5) 1_565 1_665
F1 K4 U3 147.2(6) 1_565 1_665
O3 K4 U3 89.8(4) 2_666 1_665
O9 K4 U3 32.2(4) 2_675 1_665
O8 K4 U3 150.5(5) 1_565 1_665
O5 K4 U3 31.8(3) 2_665 1_665
K4 K4 U3 62.8(3) 2_675 1_665
Ge1 K4 U3 105.1(2) 1_565 1_665
U2 K4 U3 98.29(16) 1_565 1_665
U3 K4 U3 126.6(2) 1_565 1_665
F1 Br1 Br1 141.9(9) . 2_546
F1 Br1 K2 68.0(8) . .
Br1 Br1 K2 83.1(3) 2_546 .
F1 Br1 K1 55.1(8) . 2_646
Br1 Br1 K1 144.1(3) 2_546 2_646
K2 Br1 K1 123.13(19) . 2_646
F1 Br1 K3 74.8(10) . 1_545
Br1 Br1 K3 78.5(3) 2_546 1_545
K2 Br1 K3 84.86(17) . 1_545
K1 Br1 K3 80.00(16) 2_646 1_545
F1 Br1 K1 52.2(9) . .
Br1 Br1 K1 149.7(3) 2_546 .
K2 Br1 K1 82.57(16) . .
K1 Br1 K1 64.80(16) 2_646 .
K3 Br1 K1 126.43(19) 1_545 .
F1 Br1 K3 134.8(10) . 2_556
Br1 Br1 K3 66.6(3) 2_546 2_556
K2 Br1 K3 90.82(16) . 2_556
K1 Br1 K3 129.4(2) 2_646 2_556
K3 Br1 K3 145.15(16) 1_545 2_556
K1 Br1 K3 86.96(18) . 2_556
F1 Br1 K2 142.0(9) . 2_546
Br1 Br1 K2 61.8(2) 2_546 2_546
K2 Br1 K2 144.89(17) . 2_546
K1 Br1 K2 89.09(17) 2_646 2_546
K3 Br1 K2 87.95(16) 1_545 2_546
K1 Br1 K2 127.94(19) . 2_546
K3 Br1 K2 75.98(15) 2_556 2_546
Br1 F1 K1 91.4(11) . .
Br1 F1 K1 87.1(10) . 2_646
K1 F1 K1 83.4(8) . 2_646
Br1 F1 K4 163.8(14) . 1_545
K1 F1 K4 103.1(10) . 1_545
K1 F1 K4 101.3(9) 2_646 1_545
Br1 F1 K2 75.0(9) . .
K1 F1 K2 97.9(10) . .
K1 F1 K2 162.0(12) 2_646 .
K4 F1 K2 95.8(8) 1_545 .
Br1 F1 K3 71.0(10) . 1_545
K1 F1 K3 160.7(11) . 1_545
K1 F1 K3 87.5(9) 2_646 1_545
K4 F1 K3 95.3(8) 1_545 1_545
K2 F1 K3 85.7(7) . 1_545
Ge1 O1 U1 135.9(7) . .
Ge1 O1 K1 119.5(6) . 2_656
U1 O1 K1 94.1(4) . 2_656
Ge1 O1 K3 107.0(6) . .
U1 O1 K3 98.7(5) . .
K1 O1 K3 92.1(4) 2_656 .
Ge2 O2 U2 136.1(7) . 1_564
Ge2 O2 K1 112.7(6) . 1_564
U2 O2 K1 97.8(5) 1_564 1_564
Ge2 O2 K2 103.1(6) . 1_564
U2 O2 K2 104.1(5) 1_564 1_564
K1 O2 K2 96.3(5) 1_564 1_564
U2 O3 K1 109.0(7) . 2_656
U2 O3 K4 111.5(10) . 2_666
K1 O3 K4 97.2(6) 2_656 2_666
U2 O3 K2 124.9(9) . 2_556
K1 O3 K2 109.0(7) 2_656 2_556
K4 O3 K2 101.7(5) 2_666 2_556
Ge1 O4 Ge2 125.7(12) . 2_565
Ge1 O4 K2 129.5(10) . 2_556
Ge2 O4 K2 104.8(9) 2_565 2_556
Ge1 O4 K2 95.3(9) . .
Ge2 O4 K2 92.3(8) 2_565 .
K2 O4 K2 79.6(6) 2_556 .
Ge1 O5 U3 127.0(7) . .
Ge1 O5 K4 122.4(9) . 2_665
U3 O5 K4 102.2(5) . 2_665
Ge1 O5 K3 105.6(9) . 2_565
U3 O5 K3 94.6(7) . 2_565
K4 O5 K3 97.4(5) 2_665 2_565
Ge2 O6 U1 132.0(11) . .
Ge2 O6 K3 112.0(11) . 2_565
U1 O6 K3 112.1(7) . 2_565
Ge2 O6 K3 108.1(10) . .
U1 O6 K3 95.8(7) . .
K3 O6 K3 82.1(5) 2_565 .
U1 O7 K4 151.5(11) . .
U1 O7 K1 103.7(9) . 2_656
K4 O7 K1 104.3(7) . 2_656
U3 O8 K2 123.7(11) . .
U3 O8 K3 116.5(7) . 1_545
K2 O8 K3 100.0(6) . 1_545
U3 O8 K4 113.6(8) . 1_545
K2 O8 K4 96.8(6) . 1_545
K3 O8 K4 102.7(8) 1_545 1_545
Ge2 O9 U3 129.5(12) . 1_565
Ge2 O9 K4 127.9(11) . 2_675
U3 O9 K4 102.4(8) 1_565 2_675
Ge2 O9 K2 92.5(8) . 2_565
U3 O9 K2 89.1(7) 1_565 2_565
K4 O9 K2 92.1(6) 2_675 2_565
Ge1 O10 U2 132.7(12) . .
Ge1 O10 K4 117.7(10) . 1_545
U2 O10 K4 105.1(9) . 1_545
Ge1 O10 K2 100.6(9) . .
U2 O10 K2 96.6(8) . .
K4 O10 K2 92.4(7) 1_545 .

loop_
_geom_bond_atom_site_label_1
_geom_bond_atom_site_label_2
_geom_bond_distance
_geom_bond_site_symmetry_2
U1 O7 1.84(2) 2_665
U1 O7 1.84(2) .
U1 O1 2.229(12) 2_665
U1 O1 2.229(12) .
U1 O6 2.27(2) 2_665
U1 O6 2.27(2) .
U1 K1 3.643(4) 1_564
U1 K1 3.643(4) 2_656
U1 K3 3.951(6) .
U1 K3 3.951(6) 2_665
U1 K4 4.282(7) 2_665
U1 K4 4.282(7) .
U2 O3 1.807(17) 2_656
U2 O3 1.807(17) .
U2 O10 2.21(2) .
U2 O10 2.21(2) 2_656
U2 O2 2.214(12) 2_665
U2 O2 2.214(12) 1_546
U2 K1 3.700(4) 2_656
U2 K1 3.700(4) .
U2 K4 3.997(7) 2_666
U2 K4 3.997(7) 1_545
U2 K2 4.060(5) 2_656
U2 K2 4.060(5) .
U3 O8 1.82(2) 2
U3 O8 1.82(2) .
U3 O5 2.230(14) .
U3 O5 2.230(14) 2
U3 O9 2.26(2) 2_565
U3 O9 2.26(2) 1_545
U3 K3 3.969(5) 1_545
U3 K3 3.969(5) 2_565
U3 K2 4.042(5) 2
U3 K2 4.042(5) .
U3 K4 4.101(7) 1_545
U3 K4 4.101(7) 2_565
Ge1 O5 1.705(14) .
Ge1 O4 1.72(2) .
Ge1 O10 1.73(2) .
Ge1 O1 1.734(12) .
Ge1 K3 3.826(6) .
Ge1 K2 3.874(6) .
Ge1 K1 3.885(5) 2_656
Ge1 K4 3.923(7) 1_545
Ge1 K3 3.928(7) 2_565
Ge2 O9 1.66(2) .
Ge2 O6 1.711(19) .
Ge2 O2 1.738(14) .
Ge2 O4 1.81(2) 2_565
Ge2 K2 3.709(5) 1_564
Ge2 K1 3.714(5) 1_564
Ge2 K2 3.838(7) 2_565
Ge2 K3 3.900(6) .
Ge2 K3 3.983(6) 2_565
K1 F1 2.56(3) .
K1 F1 2.57(3) 2_646
K1 O2 2.679(14) 1_546
K1 O3 2.693(17) 2_656
K1 O1 2.726(13) 2_656
K1 O7 2.74(2) 2_656
K1 Br1 3.125(7) 2_646
K1 Br1 3.235(6) .
K1 K1 3.409(9) 2_646
K2 O8 2.740(17) .
K2 O4 2.81(2) 2_556
K2 O2 2.907(16) 1_546
K2 F1 2.95(3) .
K2 O3 2.99(2) 2_556
K2 Br1 3.075(8) .
K2 O10 3.16(2) .
K2 O4 3.31(2) .
K2 O9 3.39(2) 2_565
K2 Br1 3.465(7) 2_546
K3 O8 2.81(2) 1_565
K3 O1 2.942(16) .
K3 O6 3.01(2) 2_565
K3 O6 3.01(2) .
K3 O5 3.11(3) 2_565
K3 Br1 3.226(8) 1_565
K3 F1 3.29(3) 1_565
K3 Br1 3.443(7) 2_556
K4 O7 2.58(2) .
K4 O10 2.80(2) 1_565
K4 F1 2.86(3) 1_565
K4 O3 2.96(2) 2_666
K4 O9 3.02(2) 2_675
K4 O8 3.02(2) 1_565
K4 O5 3.051(19) 2_665
K4 K4 3.701(19) 2_675
Br1 F1 1.92(3) .
Br1 Br1 2.007(9) 2_546
